data_7043736
loop_
_publ_author_name
'Palacios, Maria A.'
'Morlieras, Jessica'
'Herrera, Juan Manuel'
'Mota, Antonio J.'
'Brechin, Euan K.'
'Triki, Smail'
'Colacio, Enrique'

_publ_section_title
;
 Synthetic ability of dinuclear mesocates containing
 1,3-bis(diazinecarboxamide)benzene bridging ligands to form complexes of
 increased nuclearity. Crystal structures, magnetic properties and
 theoretical studies.
;
_journal_name_full 'Dalton Trans.'
_journal_paper_doi 10.1039/C7DT02288C
_journal_year 2017
_chemical_formula_moiety 'C32 H24 Cu2 N12 O6, 2(H2 O)'
_chemical_formula_sum 'C32 H28 Cu2 N12 O8'
_chemical_formula_weight 835.74
_chemical_name_systematic
;
 ?
;
_space_group_crystal_system triclinic
_space_group_IT_number 2
_space_group_name_Hall '-P 1'
_space_group_name_H-M_alt 'P -1'
_symmetry_space_group_name_Hall '-P 1'
_symmetry_space_group_name_H-M 'P -1'
_atom_sites_solution_hydrogens mixed
_atom_sites_solution_primary direct
_audit_creation_date 2017-07-14
_audit_creation_method
;
Olex2 1.2
(compiled 2017.03.28 svn.r3405 for OlexSys, GUI svn.r5337)
;
_audit_update_record
;
2017-07-17 deposited with the CCDC.
2017-07-21 downloaded from the CCDC.
;
_cell_angle_alpha 116.889(5)
_cell_angle_beta 100.695(5)
_cell_angle_gamma 101.227(5)
_cell_formula_units_Z 1
_cell_length_a 7.6178(19)
_cell_length_b 11.658(3)
_cell_length_c 11.819(3)
_cell_measurement_reflns_used 16527
_cell_measurement_temperature 100
_cell_measurement_theta_max 40.522
_cell_measurement_theta_min 5.907
_cell_volume 872.2(4)
_computing_molecular_graphics 'Olex2 (Dolomanov et al., 2009)'
_computing_publication_material 'Olex2 (Dolomanov et al., 2009)'
_computing_structure_refinement 'ShelXL (Sheldrick, 2015)'
_computing_structure_solution 'ShelXS (Sheldrick, 2008)'
_diffrn_ambient_temperature 100.0
_diffrn_measured_fraction_theta_full 0.969
_diffrn_measured_fraction_theta_max 0.870
_diffrn_measurement_device_type 'CCD area detector'
_diffrn_measurement_method 'phi and omega scans'
_diffrn_radiation_type MoK\a
_diffrn_radiation_wavelength 0.71073
_diffrn_reflns_av_R_equivalents 0.0833
_diffrn_reflns_av_unetI/netI 0.1197
_diffrn_reflns_Laue_measured_fraction_full 0.969
_diffrn_reflns_Laue_measured_fraction_max 0.870
_diffrn_reflns_limit_h_max 9
_diffrn_reflns_limit_h_min -9
_diffrn_reflns_limit_k_max 15
_diffrn_reflns_limit_k_min -13
_diffrn_reflns_limit_l_max 15
_diffrn_reflns_limit_l_min -14
_diffrn_reflns_number 5403
_diffrn_reflns_point_group_measured_fraction_full 0.969
_diffrn_reflns_point_group_measured_fraction_max 0.870
_diffrn_reflns_theta_full 25.242
_diffrn_reflns_theta_max 28.051
_diffrn_reflns_theta_min 2.034
_exptl_absorpt_coefficient_mu 1.289
_exptl_absorpt_correction_T_max 0.68
_exptl_absorpt_correction_T_min 0.361400
_exptl_absorpt_correction_type analytical
_exptl_absorpt_process_details
;
SAD V2.05 (?, 2016) was used for absorption correction.
R(int) was 0.0581 before and 0.0282 after correction.
The Ratio of minimum to maximum transmission is 0.3614.
The \l/2 correction factor is 0.0015.
;
_exptl_crystal_colour 'metallic greenish green'
_exptl_crystal_colour_lustre metallic
_exptl_crystal_colour_modifier greenish
_exptl_crystal_colour_primary green
_exptl_crystal_density_diffrn 1.591
_exptl_crystal_description plate
_exptl_crystal_F_000 426
_exptl_crystal_size_max 0.18
_exptl_crystal_size_mid 0.1
_exptl_crystal_size_min 0.03
_refine_diff_density_max 1.662
_refine_diff_density_min -0.895
_refine_diff_density_rms 0.133
_refine_ls_extinction_method none
_refine_ls_goodness_of_fit_ref 0.978
_refine_ls_hydrogen_treatment constr
_refine_ls_matrix_type full
_refine_ls_number_parameters 260
_refine_ls_number_reflns 3682
_refine_ls_number_restraints 0
_refine_ls_restrained_S_all 0.978
_refine_ls_R_factor_all 0.1195
_refine_ls_R_factor_gt 0.0807
_refine_ls_shift/su_max 0.000
_refine_ls_shift/su_mean 0.000
_refine_ls_structure_factor_coef Fsqd
_refine_ls_weighting_details 'w=1/[\s^2^(Fo^2^)+(0.1068P)^2^] where P=(Fo^2^+2Fc^2^)/3'
_refine_ls_weighting_scheme calc
_refine_ls_wR_factor_gt 0.1881
_refine_ls_wR_factor_ref 0.2182
_reflns_Friedel_coverage 0.000
_reflns_number_gt 2292
_reflns_number_total 3682
_reflns_threshold_expression 'I > 2\s(I)'
_cod_data_source_file c7dt02288c2.cif
_cod_data_source_block hastalli
_cod_database_code 7043736
_shelxl_version_number 2013-4
_shelx_space_group_comment
;
The symmetry employed for this shelxl refinement is uniquely defined
by the following loop, which should always be used as a source of
symmetry information in preference to the above space-group names.
They are only intended as comments.
;
_olex2_refinement_description
;
1. Fixed Uiso
 At 1.2 times of:
  All C(H) groups
 At 1.5 times of:
  All O(H,H) groups
2. Others
 Fixed Sof: O2W(0.5) H2WA(0.5) H2WB(0.5) O1W(0.5) H1WA(0.5) H1WB(0.5)
3.a Free rotating group:
 O2W(H2WA,H2WB), O1W(H1WA,H1WB)
3.b Rotating group:
 O1(H1A,H1B)
3.c Aromatic/amide H refined with riding coordinates:
 C1(H1), C2(H2), C3(H3), C7(H7), C8(H8), C9(H9), C10(H10), C14(H14), C15(H15),
 C16(H16)
;
_olex2_submission_special_instructions 'No special instructions were received'

loop_
_space_group_symop_operation_xyz
'x, y, z'
'-x, -y, -z'

loop_
_atom_site_label
_atom_site_type_symbol
_atom_site_fract_x
_atom_site_fract_y
_atom_site_fract_z
_atom_site_U_iso_or_equiv
_atom_site_adp_type
_atom_site_occupancy
_atom_site_site_symmetry_order
_atom_site_calc_flag
_atom_site_refinement_flags_posn
_atom_site_refinement_flags_occupancy
Cu1 Cu 0.20966(10) 0.37999(7) 0.17015(7) 0.0371(3) Uani 1 1 d . .
O1 O 0.0579(6) 0.5015(4) 0.2734(4) 0.0442(11) Uani 1 1 d . .
H1A H 0.0380 0.5481 0.2194 0.066 Uiso 1 1 d GR .
H1B H -0.0555 0.4517 0.2607 0.066 Uiso 1 1 d GR .
O2 O -0.0020(6) 0.3041(4) -0.2070(4) 0.0430(10) Uani 1 1 d . .
O3 O 0.7334(6) 0.3558(5) 0.2789(5) 0.0539(12) Uani 1 1 d . .
N1 N -0.0341(7) 0.2057(5) 0.0340(5) 0.0399(12) Uani 1 1 d . .
N2 N -0.3246(10) -0.0135(6) -0.1836(7) 0.0651(18) Uani 1 1 d . .
N3 N 0.1571(6) 0.4130(5) 0.0189(5) 0.0328(11) Uani 1 1 d . .
N4 N 0.4585(7) 0.3570(5) 0.1569(5) 0.0352(11) Uani 1 1 d . .
N5 N 0.2837(7) 0.3469(5) 0.3227(5) 0.0380(12) Uani 1 1 d . .
N6 N 0.4367(9) 0.3038(7) 0.5268(6) 0.0588(16) Uani 1 1 d . .
C1 C -0.1381(10) 0.1057(7) 0.0437(7) 0.0509(18) Uani 1 1 d . .
H1 H -0.1133 0.1088 0.1270 0.061 Uiso 1 1 calc R .
C2 C -0.2807(11) -0.0016(7) -0.0655(8) 0.057(2) Uani 1 1 d . .
H2 H -0.3508 -0.0706 -0.0545 0.069 Uiso 1 1 calc R .
C3 C -0.2186(10) 0.0888(7) -0.1923(7) 0.0517(18) Uani 1 1 d . .
H3 H -0.2442 0.0854 -0.2757 0.062 Uiso 1 1 calc R .
C4 C -0.0773(8) 0.1957(6) -0.0858(6) 0.0364(14) Uani 1 1 d . .
C5 C 0.0341(8) 0.3130(6) -0.0951(6) 0.0353(13) Uani 1 1 d . .
C6 C 0.2823(8) 0.5284(6) 0.0299(6) 0.0310(12) Uani 1 1 d . .
C7 C 0.3765(9) 0.6385(6) 0.1608(6) 0.0359(13) Uani 1 1 d . .
H7 H 0.3458 0.6364 0.2343 0.043 Uiso 1 1 calc R .
C8 C 0.5122(9) 0.7484(6) 0.1819(6) 0.0406(14) Uani 1 1 d . .
H8 H 0.5737 0.8226 0.2703 0.049 Uiso 1 1 calc R .
C9 C 0.3320(8) 0.5337(6) -0.0749(6) 0.0314(12) Uani 1 1 d . .
H9 H 0.2697 0.4607 -0.1638 0.038 Uiso 1 1 calc R .
C10 C 0.4384(9) 0.2464(6) -0.0771(6) 0.0419(15) Uani 1 1 d . .
H10 H 0.3444 0.1693 -0.0930 0.050 Uiso 1 1 calc R .
C11 C 0.5275(8) 0.3547(6) 0.0508(6) 0.0339(13) Uani 1 1 d . .
C12 C 0.5672(9) 0.3549(6) 0.2575(6) 0.0373(14) Uani 1 1 d . .
C13 C 0.4611(9) 0.3433(5) 0.3492(6) 0.0364(14) Uani 1 1 d . .
C14 C 0.5355(10) 0.3223(7) 0.4516(7) 0.0471(16) Uani 1 1 d . .
H14 H 0.6618 0.3211 0.4687 0.057 Uiso 1 1 calc R .
C15 C 0.2592(12) 0.3075(7) 0.4982(7) 0.059(2) Uani 1 1 d . .
H15 H 0.1832 0.2925 0.5486 0.070 Uiso 1 1 calc R .
C16 C 0.1828(10) 0.3319(7) 0.4002(7) 0.0472(16) Uani 1 1 d . .
H16 H 0.0589 0.3381 0.3868 0.057 Uiso 1 1 calc R .
O2W O -0.2256(16) 0.0956(11) 0.2995(11) 0.074(4) Uani 0.5 1 d . P
H2WA H -0.3300 0.0645 0.3078 0.112 Uiso 0.5 1 d G P
H2WB H -0.1600 0.1693 0.3712 0.112 Uiso 0.5 1 d G P
O1W O -0.1049(15) 0.0870(10) -0.4716(9) 0.063(3) Uani 0.5 1 d . P
H1WA H -0.1858 0.1071 -0.5159 0.095 Uiso 0.5 1 d G P
H1WB H -0.0987 0.1282 -0.3878 0.095 Uiso 0.5 1 d G P

loop_
_atom_site_aniso_label
_atom_site_aniso_U_11
_atom_site_aniso_U_22
_atom_site_aniso_U_33
_atom_site_aniso_U_23
_atom_site_aniso_U_13
_atom_site_aniso_U_12
Cu1 0.0352(5) 0.0494(5) 0.0359(5) 0.0286(4) 0.0130(3) 0.0125(3)
O1 0.042(3) 0.061(3) 0.042(3) 0.034(2) 0.016(2) 0.021(2)
O2 0.048(3) 0.045(2) 0.037(3) 0.023(2) 0.014(2) 0.011(2)
O3 0.039(3) 0.082(3) 0.059(3) 0.048(3) 0.017(2) 0.023(2)
N1 0.041(3) 0.047(3) 0.036(3) 0.025(3) 0.013(2) 0.011(2)
N2 0.071(4) 0.047(4) 0.061(4) 0.029(3) 0.008(3) -0.005(3)
N3 0.031(3) 0.039(3) 0.031(3) 0.021(2) 0.010(2) 0.008(2)
N4 0.041(3) 0.039(3) 0.032(3) 0.022(2) 0.016(2) 0.011(2)
N5 0.046(3) 0.043(3) 0.038(3) 0.028(3) 0.019(2) 0.015(2)
N6 0.060(4) 0.081(4) 0.048(4) 0.045(3) 0.016(3) 0.016(3)
C1 0.056(4) 0.055(4) 0.050(4) 0.035(4) 0.022(4) 0.009(3)
C2 0.066(5) 0.048(4) 0.065(5) 0.036(4) 0.025(4) 0.009(4)
C3 0.055(5) 0.045(4) 0.043(4) 0.021(3) 0.007(3) 0.002(3)
C4 0.030(3) 0.039(3) 0.042(4) 0.022(3) 0.010(3) 0.012(3)
C5 0.036(3) 0.039(3) 0.035(3) 0.021(3) 0.014(3) 0.012(3)
C6 0.028(3) 0.035(3) 0.033(3) 0.019(3) 0.009(2) 0.012(2)
C7 0.043(3) 0.038(3) 0.029(3) 0.018(3) 0.015(3) 0.010(3)
C8 0.045(4) 0.045(4) 0.029(3) 0.018(3) 0.012(3) 0.013(3)
C9 0.030(3) 0.035(3) 0.034(3) 0.021(3) 0.011(2) 0.012(2)
C10 0.048(4) 0.034(3) 0.046(4) 0.022(3) 0.019(3) 0.012(3)
C11 0.035(3) 0.042(3) 0.031(3) 0.023(3) 0.010(3) 0.013(3)
C12 0.037(3) 0.038(3) 0.033(3) 0.017(3) 0.010(3) 0.006(3)
C13 0.045(4) 0.027(3) 0.031(3) 0.015(3) 0.005(3) 0.002(3)
C14 0.053(4) 0.052(4) 0.042(4) 0.031(3) 0.011(3) 0.016(3)
C15 0.070(5) 0.064(5) 0.041(4) 0.031(4) 0.022(4) 0.003(4)
C16 0.049(4) 0.054(4) 0.040(4) 0.024(3) 0.020(3) 0.012(3)
O2W 0.069(8) 0.078(8) 0.060(7) 0.043(6) 0.008(6) -0.018(6)
O1W 0.071(7) 0.055(6) 0.020(5) -0.004(4) 0.013(5) -0.010(5)

loop_
_atom_type_symbol
_atom_type_description
_atom_type_scat_dispersion_real
_atom_type_scat_dispersion_imag
_atom_type_scat_source
C C 0.0033 0.0016 'International Tables Vol C Tables 4.2.6.8 and 6.1.1.4'
H H 0.0000 0.0000 'International Tables Vol C Tables 4.2.6.8 and 6.1.1.4'
Cu Cu 0.3201 1.2651 'International Tables Vol C Tables 4.2.6.8 and 6.1.1.4'
N N 0.0061 0.0033 'International Tables Vol C Tables 4.2.6.8 and 6.1.1.4'
O O 0.0106 0.0060 'International Tables Vol C Tables 4.2.6.8 and 6.1.1.4'

loop_
_geom_angle_atom_site_label_1
_geom_angle_atom_site_label_2
_geom_angle_atom_site_label_3
_geom_angle
_geom_angle_site_symmetry_1
_geom_angle_site_symmetry_3
O1 Cu1 N1 95.24(18) . .
N3 Cu1 O1 94.64(18) . .
N3 Cu1 N1 80.26(19) . .
N3 Cu1 N4 94.62(19) . .
N3 Cu1 N5 175.4(2) . .
N4 Cu1 O1 148.21(19) . .
N4 Cu1 N1 116.3(2) . .
N4 Cu1 N5 80.9(2) . .
N5 Cu1 O1 88.97(19) . .
N5 Cu1 N1 102.20(19) . .
Cu1 O1 H1A 99.0 . .
Cu1 O1 H1B 111.4 . .
H1A O1 H1B 106.3 . .
C1 N1 Cu1 133.4(5) . .
C4 N1 Cu1 109.9(4) . .
C4 N1 C1 116.6(6) . .
C2 N2 C3 115.1(6) . .
C5 N3 Cu1 117.3(4) . .
C5 N3 C6 123.0(5) . .
C6 N3 Cu1 118.1(4) . .
C11 N4 Cu1 122.5(4) . .
C12 N4 Cu1 116.8(4) . .
C12 N4 C11 120.5(5) . .
C13 N5 Cu1 113.0(4) . .
C13 N5 C16 117.9(5) . .
C16 N5 Cu1 129.1(5) . .
C14 N6 C15 116.0(6) . .
N1 C1 H1 119.6 . .
N1 C1 C2 120.9(6) . .
C2 C1 H1 119.6 . .
N2 C2 C1 123.5(6) . .
N2 C2 H2 118.2 . .
C1 C2 H2 118.2 . .
N2 C3 H3 118.8 . .
N2 C3 C4 122.4(7) . .
C4 C3 H3 118.8 . .
N1 C4 C3 121.5(6) . .
N1 C4 C5 116.5(5) . .
C3 C4 C5 121.9(6) . .
O2 C5 N3 128.2(5) . .
O2 C5 C4 117.3(5) . .
N3 C5 C4 114.4(5) . .
C7 C6 N3 115.9(5) . .
C9 C6 N3 125.1(5) . .
C9 C6 C7 118.6(5) . .
C6 C7 H7 120.0 . .
C8 C7 C6 120.0(5) . .
C8 C7 H7 120.0 . .
C7 C8 H8 119.4 . .
C7 C8 C10 121.3(6) . 2_665
C10 C8 H8 119.4 2_665 .
C6 C9 H9 119.8 . .
C6 C9 C11 120.4(5) . 2_665
C11 C9 H9 119.8 2_665 .
C8 C10 H10 120.5 2_665 .
C11 C10 C8 119.0(6) . 2_665
C11 C10 H10 120.5 . .
C9 C11 N4 120.2(5) 2_665 .
C10 C11 N4 118.8(5) . .
C10 C11 C9 120.7(5) . 2_665
O3 C12 N4 128.7(6) . .
O3 C12 C13 119.6(6) . .
N4 C12 C13 111.6(5) . .
N5 C13 C12 116.6(5) . .
N5 C13 C14 120.6(6) . .
C14 C13 C12 122.7(6) . .
N6 C14 C13 122.3(7) . .
N6 C14 H14 118.8 . .
C13 C14 H14 118.8 . .
N6 C15 H15 118.4 . .
N6 C15 C16 123.2(7) . .
C16 C15 H15 118.4 . .
N5 C16 C15 119.8(7) . .
N5 C16 H16 120.1 . .
C15 C16 H16 120.1 . .
H2WA O2W H2WB 109.5 . .
H1WA O1W H1WB 109.5 . .

loop_
_geom_bond_atom_site_label_1
_geom_bond_atom_site_label_2
_geom_bond_distance
_geom_bond_site_symmetry_2
Cu1 O1 2.105(4) .
Cu1 N1 2.152(5) .
Cu1 N3 1.980(5) .
Cu1 N4 1.990(5) .
Cu1 N5 2.013(5) .
O1 H1A 1.0172 .
O1 H1B 0.8856 .
O2 C5 1.251(7) .
O3 C12 1.241(7) .
N1 C1 1.340(8) .
N1 C4 1.338(8) .
N2 C2 1.308(9) .
N2 C3 1.360(8) .
N3 C5 1.318(7) .
N3 C6 1.426(7) .
N4 C11 1.438(7) .
N4 C12 1.330(8) .
N5 C13 1.343(8) .
N5 C16 1.348(8) .
N6 C14 1.327(9) .
N6 C15 1.346(10) .
C1 H1 0.9500 .
C1 C2 1.379(10) .
C2 H2 0.9500 .
C3 H3 0.9500 .
C3 C4 1.361(8) .
C4 C5 1.523(8) .
C6 C7 1.410(8) .
C6 C9 1.385(8) .
C7 H7 0.9500 .
C7 C8 1.368(8) .
C8 H8 0.9500 .
C8 C10 1.382(8) 2_665
C9 H9 0.9500 .
C9 C11 1.389(8) 2_665
C10 C8 1.382(8) 2_665
C10 H10 0.9500 .
C10 C11 1.378(8) .
C11 C9 1.389(8) 2_665
C12 C13 1.504(8) .
C13 C14 1.383(8) .
C14 H14 0.9500 .
C15 H15 0.9500 .
C15 C16 1.369(10) .
C16 H16 0.9500 .
O2W H2WA 0.8498 .
O2W H2WB 0.8503 .
O1W H1WA 0.8699 .
O1W H1WB 0.8699 .

loop_
_geom_torsion_atom_site_label_1
_geom_torsion_atom_site_label_2
_geom_torsion_atom_site_label_3
_geom_torsion_atom_site_label_4
_geom_torsion
_geom_torsion_site_symmetry_1
_geom_torsion_site_symmetry_4
Cu1 N1 C1 C2 -174.5(5) . .
Cu1 N1 C4 C3 175.6(5) . .
Cu1 N1 C4 C5 -7.0(6) . .
Cu1 N3 C5 O2 -169.5(5) . .
Cu1 N3 C5 C4 11.0(7) . .
Cu1 N3 C6 C7 -27.5(6) . .
Cu1 N3 C6 C9 145.0(5) . .
Cu1 N4 C11 C9 105.0(6) . 2_665
Cu1 N4 C11 C10 -68.2(6) . .
Cu1 N4 C12 O3 -171.9(5) . .
Cu1 N4 C12 C13 11.2(6) . .
Cu1 N5 C13 C12 -3.8(6) . .
Cu1 N5 C13 C14 179.6(4) . .
Cu1 N5 C16 C15 178.8(5) . .
O3 C12 C13 N5 178.1(5) . .
O3 C12 C13 C14 -5.5(9) . .
N1 C1 C2 N2 -0.3(12) . .
N1 C4 C5 O2 178.6(5) . .
N1 C4 C5 N3 -1.9(8) . .
N2 C3 C4 N1 0.3(11) . .
N2 C3 C4 C5 -177.0(7) . .
N3 C6 C7 C8 173.9(6) . .
N3 C6 C9 C11 -172.1(5) . 2_665
N4 C12 C13 N5 -4.6(7) . .
N4 C12 C13 C14 171.8(5) . .
N5 C13 C14 N6 0.6(10) . .
N6 C15 C16 N5 3.2(11) . .
C1 N1 C4 C3 -0.6(9) . .
C1 N1 C4 C5 176.9(6) . .
C2 N2 C3 C4 0.0(11) . .
C3 N2 C2 C1 0.0(12) . .
C3 C4 C5 O2 -4.0(9) . .
C3 C4 C5 N3 175.5(6) . .
C4 N1 C1 C2 0.5(10) . .
C5 N3 C6 C7 167.2(5) . .
C5 N3 C6 C9 -20.3(9) . .
C6 N3 C5 O2 -4.1(10) . .
C6 N3 C5 C4 176.4(5) . .
C6 C7 C8 C10 -0.8(10) . 2_665
C7 C6 C9 C11 0.3(8) . 2_665
C8 C10 C11 N4 171.7(6) 2_665 .
C8 C10 C11 C9 -1.5(9) 2_665 2_665
C9 C6 C7 C8 0.8(9) . .
C11 N4 C12 O3 2.9(10) . .
C11 N4 C12 C13 -174.1(5) . .
C12 N4 C11 C9 -69.4(8) . 2_665
C12 N4 C11 C10 117.4(6) . .
C12 C13 C14 N6 -175.7(6) . .
C13 N5 C16 C15 -2.9(9) . .
C14 N6 C15 C16 -1.5(11) . .
C15 N6 C14 C13 -0.4(10) . .
C16 N5 C13 C12 177.6(5) . .
C16 N5 C13 C14 1.1(8) . .
